data_4122934
loop_
_publ_author_name
'Li, Jian'
'Yang, Peng'
'Yao, Ming'
'Deng, Jun'
'Li, Ang'

_publ_section_title
;
 Total Synthesis of Rubriflordilactone A.
;
_journal_name_full 'Journal of the American Chemical Society'
_journal_page_first 141113160240003
_journal_paper_doi 10.1021/ja5092563
_journal_year 2014
_chemical_formula_sum 'C17 H17 Br O3'
_chemical_formula_weight 349.21
_chemical_name_systematic
; 
 ? 
;
_space_group_crystal_system triclinic
_space_group_IT_number 2
_space_group_name_Hall '-P 1'
_space_group_name_H-M_alt 'P -1'
_symmetry_space_group_name_Hall '-P 1'
_symmetry_space_group_name_H-M 'P -1'
_atom_sites_solution_hydrogens geom
_audit_creation_method SHELXL-2013
_cell_angle_alpha 104.136(4)
_cell_angle_beta 94.884(5)
_cell_angle_gamma 93.828(5)
_cell_formula_units_Z 2
_cell_length_a 6.7558(15)
_cell_length_b 8.971(2)
_cell_length_c 12.667(3)
_cell_measurement_reflns_used 1300
_cell_measurement_temperature 293(2)
_cell_measurement_theta_max 44.318
_cell_measurement_theta_min 6.077
_cell_volume 738.7(3)
_computing_cell_refinement 'Bruker SMART'
_computing_data_collection 'Bruker SMART'
_computing_data_reduction 'Bruker SHELXTL'
_computing_molecular_graphics 'Bruker SHELXTL'
_computing_publication_material 'Bruker SHELXTL'
_computing_structure_refinement 'SHELXL-2013 (Sheldrick, 2013)'
_computing_structure_solution 'Bruker SHELXTL'
_diffrn_ambient_temperature 293(2)
_diffrn_measured_fraction_theta_full 1.009
_diffrn_measured_fraction_theta_max 1.011
_diffrn_measurement_device_type 'CCD area detector'
_diffrn_measurement_method 'phi and omega scans'
_diffrn_radiation_type MoK\a
_diffrn_radiation_wavelength 0.71073
_diffrn_reflns_av_R_equivalents 0.0252
_diffrn_reflns_av_unetI/netI 0.0538
_diffrn_reflns_Laue_measured_fraction_full 1.009
_diffrn_reflns_Laue_measured_fraction_max 1.011
_diffrn_reflns_limit_h_max 7
_diffrn_reflns_limit_h_min -8
_diffrn_reflns_limit_k_max 10
_diffrn_reflns_limit_k_min -9
_diffrn_reflns_limit_l_max 15
_diffrn_reflns_limit_l_min -15
_diffrn_reflns_number 4252
_diffrn_reflns_point_group_measured_fraction_full 1.009
_diffrn_reflns_point_group_measured_fraction_max 1.011
_diffrn_reflns_theta_full 25.242
_diffrn_reflns_theta_max 25.499
_diffrn_reflns_theta_min 2.351
_exptl_absorpt_coefficient_mu 2.790
_exptl_absorpt_correction_T_max 0.7457
_exptl_absorpt_correction_T_min 0.6047
_exptl_absorpt_correction_type multi-scan
_exptl_absorpt_process_details sadabs
_exptl_crystal_colour colorless
_exptl_crystal_density_diffrn 1.570
_exptl_crystal_description prismatic
_exptl_crystal_F_000 356
_exptl_crystal_size_max 0.176
_exptl_crystal_size_mid 0.145
_exptl_crystal_size_min 0.113
_refine_diff_density_max 1.109
_refine_diff_density_min -0.355
_refine_diff_density_rms 0.118
_refine_ls_extinction_method none
_refine_ls_goodness_of_fit_ref 1.039
_refine_ls_hydrogen_treatment constr
_refine_ls_matrix_type full
_refine_ls_number_parameters 193
_refine_ls_number_reflns 2711
_refine_ls_number_restraints 0
_refine_ls_restrained_S_all 1.039
_refine_ls_R_factor_all 0.0740
_refine_ls_R_factor_gt 0.0608
_refine_ls_shift/su_max 0.000
_refine_ls_shift/su_mean 0.000
_refine_ls_structure_factor_coef Fsqd
_refine_ls_weighting_details 'w=1/[\s^2^(Fo^2^)+(0.0961P)^2^+2.0348P] where P=(Fo^2^+2Fc^2^)/3'
_refine_ls_weighting_scheme calc
_refine_ls_wR_factor_gt 0.1748
_refine_ls_wR_factor_ref 0.1835
_reflns_Friedel_coverage 0.000
_reflns_number_gt 2184
_reflns_number_total 2711
_reflns_threshold_expression 'I > 2\s(I)'
_cod_data_source_file ja5092563_si_002.cif
_cod_data_source_block cd214602
_cod_database_code 4122934
_shelx_space_group_comment
; 
The symmetry employed for this shelxl refinement is uniquely defined 
by the following loop, which should always be used as a source of 
symmetry information in preference to the above space-group names. 
They are only intended as comments. 
;
_shelxl_version_number 2013-4

loop_
_space_group_symop_operation_xyz
'x, y, z'
'-x, -y, -z'

loop_
_atom_site_label
_atom_site_type_symbol
_atom_site_fract_x
_atom_site_fract_y
_atom_site_fract_z
_atom_site_U_iso_or_equiv
_atom_site_adp_type
_atom_site_occupancy
_atom_site_site_symmetry_order
_atom_site_calc_flag
_atom_site_refinement_flags_posn
_atom_site_refinement_flags_adp
Br1 Br 0.36700(11) 0.71508(8) 0.30189(5) 0.0537(3) Uani 1 1 d . .
O1 O 0.7869(6) 0.8960(5) 0.7607(3) 0.0434(10) Uani 1 1 d . .
O2 O 0.9925(6) 0.7539(5) 0.9036(4) 0.0457(10) Uani 1 1 d . .
O3 O 1.2087(7) 0.7469(6) 1.0460(4) 0.0589(12) Uani 1 1 d . .
C1 C 0.4220(8) 0.7074(6) 0.5267(5) 0.0381(13) Uani 1 1 d . .
C2 C 0.5064(9) 0.7564(7) 0.4440(5) 0.0423(13) Uani 1 1 d . .
C3 C 0.6881(10) 0.8450(7) 0.4670(5) 0.0455(14) Uani 1 1 d . .
H3 H 0.7462 0.8746 0.4105 0.055 Uiso 1 1 calc R U
C4 C 0.7846(9) 0.8901(8) 0.5711(5) 0.0447(14) Uani 1 1 d . .
H4 H 0.9039 0.9530 0.5855 0.054 Uiso 1 1 calc R U
C5 C 0.7009(8) 0.8401(7) 0.6550(5) 0.0357(12) Uani 1 1 d . .
C6 C 0.5254(8) 0.7481(6) 0.6307(5) 0.0356(12) Uani 1 1 d . .
C7 C 0.4081(8) 0.6957(6) 0.7117(5) 0.0352(12) Uani 1 1 d . .
H7 H 0.4545 0.5983 0.7216 0.042 Uiso 1 1 calc R U
C8 C 0.1974(9) 0.6637(8) 0.6535(6) 0.0498(15) Uani 1 1 d . .
H8A H 0.1242 0.7543 0.6727 0.060 Uiso 1 1 calc R U
H8B H 0.1259 0.5787 0.6731 0.060 Uiso 1 1 calc R U
C9 C 0.2234(9) 0.6225(8) 0.5310(5) 0.0475(15) Uani 1 1 d . .
H9A H 0.2262 0.5121 0.5028 0.057 Uiso 1 1 calc R U
H9B H 0.1170 0.6578 0.4895 0.057 Uiso 1 1 calc R U
C10 C 0.4582(9) 0.8218(7) 0.8217(5) 0.0399(13) Uani 1 1 d . .
H10 H 0.4055 0.7826 0.8804 0.048 Uiso 1 1 calc R U
C11 C 0.6869(9) 0.8505(7) 0.8456(5) 0.0386(13) Uani 1 1 d . .
H11 H 0.7154 0.9355 0.9117 0.046 Uiso 1 1 calc R U
C12 C 0.7843(9) 0.7114(7) 0.8698(5) 0.0396(13) Uani 1 1 d . .
H12 H 0.7666 0.6249 0.8044 0.048 Uiso 1 1 calc R U
C13 C 0.7104(10) 0.6611(7) 0.9642(6) 0.0484(15) Uani 1 1 d . .
H13 H 0.5789 0.6261 0.9674 0.058 Uiso 1 1 calc R U
C14 C 0.8572(9) 0.6729(7) 1.0430(5) 0.0430(14) Uani 1 1 d . .
C15 C 1.0409(9) 0.7269(7) 1.0038(5) 0.0408(13) Uani 1 1 d . .
C16 C 0.8563(12) 0.6410(10) 1.1521(6) 0.0624(19) Uani 1 1 d . .
H16A H 0.7226 0.6097 1.1632 0.094 Uiso 1 1 calc R U
H16B H 0.9056 0.7326 1.2075 0.094 Uiso 1 1 calc R U
H16C H 0.9402 0.5600 1.1564 0.094 Uiso 1 1 calc R U
C17 C 0.3697(10) 0.9725(8) 0.8195(6) 0.0514(16) Uani 1 1 d . .
H17A H 0.4123 1.0479 0.8870 0.077 Uiso 1 1 calc R U
H17B H 0.2267 0.9557 0.8106 0.077 Uiso 1 1 calc R U
H17C H 0.4140 1.0091 0.7596 0.077 Uiso 1 1 calc R U

loop_
_atom_site_aniso_label
_atom_site_aniso_U_11
_atom_site_aniso_U_22
_atom_site_aniso_U_33
_atom_site_aniso_U_23
_atom_site_aniso_U_13
_atom_site_aniso_U_12
Br1 0.0616(5) 0.0566(4) 0.0388(4) 0.0083(3) -0.0060(3) 0.0037(3)
O1 0.032(2) 0.060(3) 0.040(2) 0.0180(19) 0.0009(17) -0.0059(18)
O2 0.034(2) 0.064(3) 0.045(2) 0.023(2) 0.0068(18) 0.0087(19)
O3 0.037(3) 0.084(3) 0.054(3) 0.019(3) -0.007(2) 0.002(2)
C1 0.035(3) 0.040(3) 0.039(3) 0.010(2) 0.000(2) 0.008(2)
C2 0.041(3) 0.049(3) 0.036(3) 0.010(3) 0.000(2) 0.010(3)
C3 0.046(4) 0.056(4) 0.040(3) 0.022(3) 0.010(3) 0.003(3)
C4 0.035(3) 0.056(4) 0.046(3) 0.018(3) 0.009(3) -0.002(3)
C5 0.030(3) 0.045(3) 0.034(3) 0.013(2) 0.002(2) 0.005(2)
C6 0.031(3) 0.037(3) 0.042(3) 0.014(2) 0.008(2) 0.004(2)
C7 0.031(3) 0.040(3) 0.040(3) 0.017(2) 0.008(2) 0.004(2)
C8 0.033(3) 0.063(4) 0.055(4) 0.020(3) 0.008(3) -0.003(3)
C9 0.039(3) 0.051(3) 0.050(4) 0.010(3) -0.002(3) 0.001(3)
C10 0.033(3) 0.052(3) 0.039(3) 0.017(3) 0.007(2) 0.006(2)
C11 0.043(3) 0.042(3) 0.032(3) 0.012(2) 0.002(2) 0.002(2)
C12 0.036(3) 0.042(3) 0.038(3) 0.007(2) 0.002(2) 0.001(2)
C13 0.034(3) 0.052(4) 0.063(4) 0.025(3) 0.000(3) 0.000(3)
C14 0.042(3) 0.045(3) 0.047(3) 0.018(3) 0.011(3) 0.009(3)
C15 0.036(3) 0.047(3) 0.040(3) 0.012(3) 0.003(3) 0.002(3)
C16 0.060(4) 0.087(5) 0.052(4) 0.032(4) 0.019(3) 0.023(4)
C17 0.046(4) 0.058(4) 0.053(4) 0.013(3) 0.013(3) 0.011(3)

loop_
_atom_type_symbol
_atom_type_description
_atom_type_scat_dispersion_real
_atom_type_scat_dispersion_imag
_atom_type_scat_source
C C 0.0033 0.0016 'International Tables Vol C Tables 4.2.6.8 and 6.1.1.4'
H H 0.0000 0.0000 'International Tables Vol C Tables 4.2.6.8 and 6.1.1.4'
O O 0.0106 0.0060 'International Tables Vol C Tables 4.2.6.8 and 6.1.1.4'
Br Br -0.2901 2.4595 'International Tables Vol C Tables 4.2.6.8 and 6.1.1.4'

loop_
_geom_angle_atom_site_label_1
_geom_angle_atom_site_label_2
_geom_angle_atom_site_label_3
_geom_angle
C5 O1 C11 117.2(4)
C15 O2 C12 109.9(4)
C2 C1 C6 118.2(5)
C2 C1 C9 132.6(5)
C6 C1 C9 109.1(5)
C1 C2 C3 119.6(5)
C1 C2 Br1 120.4(5)
C3 C2 Br1 119.8(5)
C4 C3 C2 121.7(6)
C4 C3 H3 119.1
C2 C3 H3 119.1
C3 C4 C5 119.0(5)
C3 C4 H4 120.5
C5 C4 H4 120.5
C6 C5 O1 121.8(5)
C6 C5 C4 118.8(5)
O1 C5 C4 119.2(5)
C5 C6 C1 122.6(5)
C5 C6 C7 125.5(5)
C1 C6 C7 111.4(5)
C6 C7 C8 102.9(5)
C6 C7 C10 106.0(4)
C8 C7 C10 121.1(5)
C6 C7 H7 108.7
C8 C7 H7 108.7
C10 C7 H7 108.7
C7 C8 C9 105.3(5)
C7 C8 H8A 110.7
C9 C8 H8A 110.7
C7 C8 H8B 110.7
C9 C8 H8B 110.7
H8A C8 H8B 108.8
C1 C9 C8 103.1(5)
C1 C9 H9A 111.1
C8 C9 H9A 111.1
C1 C9 H9B 111.1
C8 C9 H9B 111.1
H9A C9 H9B 109.1
C17 C10 C11 109.8(5)
C17 C10 C7 112.9(5)
C11 C10 C7 108.2(5)
C17 C10 H10 108.6
C11 C10 H10 108.6
C7 C10 H10 108.6
O1 C11 C12 107.7(5)
O1 C11 C10 114.8(5)
C12 C11 C10 112.9(5)
O1 C11 H11 107.0
C12 C11 H11 107.0
C10 C11 H11 107.0
O2 C12 C13 103.5(5)
O2 C12 C11 109.2(5)
C13 C12 C11 113.9(5)
O2 C12 H12 110.0
C13 C12 H12 110.0
C11 C12 H12 110.0
C14 C13 C12 110.9(6)
C14 C13 H13 124.5
C12 C13 H13 124.5
C13 C14 C15 107.2(6)
C13 C14 C16 130.8(6)
C15 C14 C16 122.0(6)
O3 C15 O2 121.7(5)
O3 C15 C14 129.9(6)
O2 C15 C14 108.3(5)
C14 C16 H16A 109.5
C14 C16 H16B 109.5
H16A C16 H16B 109.5
C14 C16 H16C 109.5
H16A C16 H16C 109.5
H16B C16 H16C 109.5
C10 C17 H17A 109.5
C10 C17 H17B 109.5
H17A C17 H17B 109.5
C10 C17 H17C 109.5
H17A C17 H17C 109.5
H17B C17 H17C 109.5

loop_
_geom_bond_atom_site_label_1
_geom_bond_atom_site_label_2
_geom_bond_distance
Br1 C2 1.898(6)
O1 C5 1.372(7)
O1 C11 1.442(7)
O2 C15 1.367(7)
O2 C12 1.433(7)
O3 C15 1.194(7)
C1 C2 1.382(9)
C1 C6 1.390(8)
C1 C9 1.510(8)
C2 C3 1.385(9)
C3 C4 1.373(9)
C3 H3 0.9300
C4 C5 1.398(8)
C4 H4 0.9300
C5 C6 1.365(8)
C6 C7 1.492(8)
C7 C8 1.522(8)
C7 C10 1.559(8)
C7 H7 0.9800
C8 C9 1.533(9)
C8 H8A 0.9700
C8 H8B 0.9700
C9 H9A 0.9700
C9 H9B 0.9700
C10 C17 1.520(9)
C10 C11 1.541(8)
C10 H10 0.9800
C11 C12 1.533(8)
C11 H11 0.9800
C12 C13 1.489(9)
C12 H12 0.9800
C13 C14 1.325(9)
C13 H13 0.9300
C14 C15 1.471(9)
C14 C16 1.478(9)
C16 H16A 0.9600
C16 H16B 0.9600
C16 H16C 0.9600
C17 H17A 0.9600
C17 H17B 0.9600
C17 H17C 0.9600

loop_
_geom_hbond_atom_site_label_D
_geom_hbond_atom_site_label_H
_geom_hbond_atom_site_label_A
_geom_hbond_distance_DH
_geom_hbond_distance_HA
_geom_hbond_distance_DA
_geom_hbond_angle_DHA
_geom_hbond_site_symmetry_A
C12 H12 Br1 0.98 3.06 3.930(6) 149.0 2_666
C10 H10 O3 0.98 2.65 3.600(8) 163.9 1_455
C12 H12 Br1 0.98 3.06 3.930(6) 149.0 2_666
C10 H10 O3 0.98 2.65 3.600(8) 163.9 1_455
C12 H12 Br1 0.98 3.06 3.930(6) 149.0 2_666
C10 H10 O3 0.98 2.65 3.600(8) 163.9 1_455
C12 H12 Br1 0.98 3.06 3.930(6) 149.0 2_666
C10 H10 O3 0.98 2.65 3.600(8) 163.9 1_455
C12 H12 Br1 0.98 3.06 3.930(6) 149.0 2_666
C10 H10 O3 0.98 2.65 3.600(8) 163.9 1_455
C10 H10 O3 0.98 2.65 3.600(8) 163.9 1_455
C12 H12 Br1 0.98 3.06 3.930(6) 149.0 2_666
C10 H10 O3 0.98 2.65 3.600(8) 163.9 1_455
C12 H12 Br1 0.98 3.06 3.930(6) 149.0 2_666
C10 H10 O3 0.98 2.65 3.600(8) 163.9 1_455
C12 H12 Br1 0.98 3.06 3.930(6) 149.0 2_666

loop_
_geom_torsion_atom_site_label_1
_geom_torsion_atom_site_label_2
_geom_torsion_atom_site_label_3
_geom_torsion_atom_site_label_4
_geom_torsion
C6 C1 C2 C3 -0.7(9)
C9 C1 C2 C3 174.4(6)
C6 C1 C2 Br1 -176.5(4)
C9 C1 C2 Br1 -1.3(9)
C1 C2 C3 C4 -2.1(10)
Br1 C2 C3 C4 173.6(5)
C2 C3 C4 C5 2.6(10)
C11 O1 C5 C6 1.5(8)
C11 O1 C5 C4 175.3(5)
C3 C4 C5 C6 -0.1(9)
C3 C4 C5 O1 -174.2(6)
O1 C5 C6 C1 171.1(5)
C4 C5 C6 C1 -2.8(9)
O1 C5 C6 C7 -0.8(9)
C4 C5 C6 C7 -174.6(6)
C2 C1 C6 C5 3.2(9)
C9 C1 C6 C5 -173.0(5)
C2 C1 C6 C7 176.1(5)
C9 C1 C6 C7 -0.1(7)
C5 C6 C7 C8 155.4(6)
C1 C6 C7 C8 -17.2(6)
C5 C6 C7 C10 27.3(7)
C1 C6 C7 C10 -145.4(5)
C6 C7 C8 C9 27.2(6)
C10 C7 C8 C9 145.2(5)
C2 C1 C9 C8 -158.2(7)
C6 C1 C9 C8 17.3(7)
C7 C8 C9 C1 -27.4(7)
C6 C7 C10 C17 70.4(6)
C8 C7 C10 C17 -46.0(7)
C6 C7 C10 C11 -51.2(6)
C8 C7 C10 C11 -167.7(5)
C5 O1 C11 C12 95.9(6)
C5 O1 C11 C10 -30.9(7)
C17 C10 C11 O1 -66.5(6)
C7 C10 C11 O1 57.1(6)
C17 C10 C11 C12 169.5(5)
C7 C10 C11 C12 -66.9(6)
C15 O2 C12 C13 2.2(6)
C15 O2 C12 C11 123.9(5)
O1 C11 C12 O2 58.9(6)
C10 C11 C12 O2 -173.3(4)
O1 C11 C12 C13 174.1(5)
C10 C11 C12 C13 -58.2(7)
O2 C12 C13 C14 0.0(7)
C11 C12 C13 C14 -118.4(6)
C12 C13 C14 C15 -2.0(8)
C12 C13 C14 C16 178.2(7)
C12 O2 C15 O3 176.4(6)
C12 O2 C15 C14 -3.5(6)
C13 C14 C15 O3 -176.4(7)
C16 C14 C15 O3 3.4(11)
C13 C14 C15 O2 3.4(7)
C16 C14 C15 O2 -176.8(6)
